data_7027430
loop_
_publ_author_name
'Farkas, Etelka'
'Cs\'oka, Hajnalka'
'Bell, Gareth'
'Brown, David A.'
'Cuffe, Laurence P.'
'Fitzpatrick, Noel J.'
'Glass, William K.'
'Errington, William'
'Kemp, Terence J.'

_publ_section_title
;
 Oxygen versus nitrogen co-ordination in complexes of MoVI and hydroxamate
 derivatives of \a-amino acids: equilibrium, structural and theoretical
 studies&#x200A;&#x2020;
;
_journal_issue 16
_journal_name_full 'Journal of the Chemical Society, Dalton Transactions'
_journal_page_first 2789
_journal_paper_doi 10.1039/a902572c
_journal_year 1999
_chemical_formula_sum 'C4 H15 Mo N4 O8.5'
_chemical_formula_weight 351.14
_chemical_name_systematic
; 
 ? 
;
_space_group_IT_number 14
_symmetry_cell_setting monoclinic
_symmetry_space_group_name_Hall '-P 2yn'
_symmetry_space_group_name_H-M 'P 1 21/n 1'
_atom_sites_solution_hydrogens geom
_atom_sites_solution_primary direct
_atom_sites_solution_secondary difmap
_audit_creation_method SHELXL-97
_cell_angle_alpha 90.00
_cell_angle_beta 105.3000(10)
_cell_angle_gamma 90.00
_cell_formula_units_Z 4
_cell_length_a 7.0100(2)
_cell_length_b 13.7821(3)
_cell_length_c 12.6683(2)
_cell_measurement_reflns_used 4802
_cell_measurement_temperature 180(2)
_cell_measurement_theta_max 25.00
_cell_measurement_theta_min 2.23
_cell_volume 1180.54(5)
_computing_structure_refinement 'SHELXL-97 (Sheldrick, 1997)'
_computing_structure_solution 'SHELXS-97 (Sheldrick, 1990)'
_diffrn_ambient_temperature 180(2)
_diffrn_detector_area_resol_mean 8.192
_diffrn_measured_fraction_theta_full 0.989
_diffrn_measured_fraction_theta_max 0.989
_diffrn_measurement_device_type
; 
Siemens SMART CCD area-detector diffractometer
;
_diffrn_measurement_method '\w scans'
_diffrn_radiation_monochromator graphite
_diffrn_radiation_source 'normal-focus sealed tube'
_diffrn_radiation_type MoK\a
_diffrn_radiation_wavelength 0.71073
_diffrn_reflns_av_R_equivalents 0.0438
_diffrn_reflns_av_sigmaI/netI 0.0503
_diffrn_reflns_limit_h_max 6
_diffrn_reflns_limit_h_min -8
_diffrn_reflns_limit_k_max 16
_diffrn_reflns_limit_k_min -15
_diffrn_reflns_limit_l_max 13
_diffrn_reflns_limit_l_min -15
_diffrn_reflns_number 5951
_diffrn_reflns_theta_full 25.00
_diffrn_reflns_theta_max 25.00
_diffrn_reflns_theta_min 2.23
_diffrn_standards_decay_% 0
_exptl_absorpt_coefficient_mu 1.155
_exptl_absorpt_correction_T_max 0.8710
_exptl_absorpt_correction_T_min 0.7588
_exptl_absorpt_correction_type multi-scan
_exptl_absorpt_process_details SADABS
_exptl_crystal_colour yellow
_exptl_crystal_density_diffrn 1.976
_exptl_crystal_density_method 'not measured'
_exptl_crystal_description block
_exptl_crystal_F_000 708
_exptl_crystal_size_max 0.24
_exptl_crystal_size_mid 0.16
_exptl_crystal_size_min 0.12
_refine_diff_density_max 1.442
_refine_diff_density_min -1.375
_refine_diff_density_rms 0.154
_refine_ls_extinction_method none
_refine_ls_goodness_of_fit_ref 1.105
_refine_ls_hydrogen_treatment mixed
_refine_ls_matrix_type full
_refine_ls_number_parameters 164
_refine_ls_number_reflns 2062
_refine_ls_number_restraints 2
_refine_ls_restrained_S_all 1.105
_refine_ls_R_factor_all 0.0629
_refine_ls_R_factor_gt 0.0510
_refine_ls_shift/su_max 0.035
_refine_ls_shift/su_mean 0.001
_refine_ls_structure_factor_coef Fsqd
_refine_ls_weighting_details 'calc w=1/[\s^2^(Fo^2^)+(0.0545P)^2^+7.4805P] where P=(Fo^2^+2Fc^2^)/3'
_refine_ls_weighting_scheme calc
_refine_ls_wR_factor_gt 0.1256
_refine_ls_wR_factor_ref 0.1302
_reflns_number_gt 1714
_reflns_number_total 2062
_reflns_threshold_expression >2sigma(I)
_cod_data_source_file 902572csup1.cif
_cod_data_source_block moga
_cod_depositor_comments
;
The following automatic conversions were performed:

'_exptl_absorpt_correction_type' value 'multi-scans' was replaced
with the value 'multi-scan' as specified in the replacement file
'src/cod-tools/trunk/data/replacement-values/replacement_values.lst'.

Automatic conversion script
Id: cif_fix_values 5376 2017-05-30 11:51:03Z andrius 
;
_cod_original_sg_symbol_H-M 'P 2(1) /n'
_cod_original_formula_sum 'C4 H15 Mo N4 O8.50'
_cod_database_code 7027430

loop_
_symmetry_equiv_pos_as_xyz
'x, y, z'
'-x+1/2, y+1/2, -z+1/2'
'-x, -y, -z'
'x-1/2, -y-1/2, z-1/2'

loop_
_atom_site_label
_atom_site_type_symbol
_atom_site_fract_x
_atom_site_fract_y
_atom_site_fract_z
_atom_site_U_iso_or_equiv
_atom_site_adp_type
_atom_site_occupancy
_atom_site_symmetry_multiplicity
_atom_site_calc_flag
_atom_site_refinement_flags
_atom_site_disorder_assembly
_atom_site_disorder_group
Mo1 Mo 0.70273(9) 0.72051(4) 0.43776(4) 0.0155(2) Uani 1 1 d . . .
N1 N 0.7199(8) 0.5042(4) 0.4485(4) 0.0202(12) Uani 1 1 d . . .
H1A H 0.7053 0.4431 0.4281 0.024 Uiso 1 1 calc R . .
N2 N 0.7476(9) 0.4618(4) 0.7126(5) 0.0223(13) Uani 1 1 d D . .
H2C H 0.642(8) 0.446(6) 0.687(6) 0.027 Uiso 1 1 d D . .
H2D H 0.751(12) 0.509(4) 0.744(6) 0.027 Uiso 1 1 d D . .
N3 N 0.5904(9) 0.8370(4) 0.6086(5) 0.0262(14) Uani 1 1 d . . .
H3A H 0.5962 0.8809 0.6598 0.031 Uiso 1 1 calc R . .
N4 N 0.2718(13) 0.6711(5) 0.6785(6) 0.0391(19) Uani 1 1 d D . .
H4C H 0.345(13) 0.661(8) 0.736(6) 0.047 Uiso 1 1 d D . .
H4D H 0.240(14) 0.636(6) 0.628(6) 0.047 Uiso 1 1 d D . .
O1 O 0.6555(7) 0.5853(3) 0.3789(3) 0.0191(10) Uani 1 1 d . . .
O2 O 0.8270(7) 0.6255(3) 0.5715(3) 0.0225(11) Uani 1 1 d . . .
O3 O 0.7283(7) 0.8284(3) 0.5440(4) 0.0228(11) Uani 1 1 d . . .
O4 O 0.4551(7) 0.7071(3) 0.5064(4) 0.0198(10) Uani 1 1 d . . .
O5 O 0.9282(7) 0.7523(4) 0.4215(4) 0.0238(11) Uani 1 1 d . . .
O6 O 0.5433(7) 0.7578(3) 0.3168(4) 0.0236(11) Uani 1 1 d . . .
C1 C 0.8020(10) 0.5338(5) 0.5453(5) 0.0188(14) Uani 1 1 d . . .
C2 C 0.8727(11) 0.4586(5) 0.6337(6) 0.0251(16) Uani 1 1 d . . .
H2A H 0.8649 0.3933 0.6003 0.030 Uiso 1 1 calc R . .
H2B H 1.0124 0.4714 0.6729 0.030 Uiso 1 1 calc R . .
C3 C 0.4553(10) 0.7706(4) 0.5809(5) 0.0178(14) Uani 1 1 d . . .
C4 C 0.2948(11) 0.7694(5) 0.6393(5) 0.0232(15) Uani 1 1 d . . .
H4A H 0.3286 0.8148 0.7020 0.028 Uiso 1 1 calc R . .
H4B H 0.1687 0.7909 0.5888 0.028 Uiso 1 1 calc R . .
O1S O 0.1915(8) 0.8584(4) 0.3057(5) 0.0391(14) Uiso 1 1 d . . .
O2S O 0.1089(16) 0.9918(8) 0.4637(9) 0.036(3) Uiso 0.50 1 d P . .
O3S O 0.1877(19) 0.5136(10) 0.8998(11) 0.050(3) Uiso 0.50 1 d P A 1
O4S O 0.312(2) 0.5157(11) 0.8111(11) 0.060(4) Uiso 0.50 1 d P B 2

loop_
_atom_site_aniso_label
_atom_site_aniso_U_11
_atom_site_aniso_U_22
_atom_site_aniso_U_33
_atom_site_aniso_U_23
_atom_site_aniso_U_13
_atom_site_aniso_U_12
Mo1 0.0237(3) 0.0129(3) 0.0104(3) 0.0015(2) 0.0055(2) 0.0007(3)
N1 0.029(3) 0.010(3) 0.023(3) 0.001(2) 0.009(3) 0.002(2)
N2 0.027(3) 0.021(3) 0.018(3) 0.001(2) 0.003(3) -0.004(3)
N3 0.039(4) 0.026(3) 0.019(3) -0.011(3) 0.016(3) -0.008(3)
N4 0.067(6) 0.026(4) 0.036(4) -0.013(3) 0.035(4) -0.014(4)
O1 0.026(3) 0.015(2) 0.014(2) -0.0014(18) 0.0025(19) -0.001(2)
O2 0.037(3) 0.016(2) 0.013(2) 0.0017(19) 0.004(2) 0.002(2)
O3 0.035(3) 0.017(2) 0.020(2) -0.008(2) 0.014(2) -0.012(2)
O4 0.025(3) 0.020(2) 0.015(2) -0.0075(19) 0.0082(19) -0.005(2)
O5 0.025(3) 0.027(3) 0.019(2) 0.000(2) 0.006(2) -0.002(2)
O6 0.033(3) 0.024(3) 0.015(2) 0.0068(19) 0.009(2) 0.006(2)
C1 0.022(3) 0.017(3) 0.019(3) 0.005(3) 0.007(3) 0.003(3)
C2 0.029(4) 0.021(4) 0.027(4) 0.012(3) 0.010(3) 0.008(3)
C3 0.029(4) 0.014(3) 0.011(3) 0.001(3) 0.004(3) 0.003(3)
C4 0.031(4) 0.024(4) 0.014(3) 0.000(3) 0.005(3) 0.001(3)

loop_
_atom_type_symbol
_atom_type_description
_atom_type_scat_dispersion_real
_atom_type_scat_dispersion_imag
_atom_type_scat_source
C C 0.0033 0.0016 'International Tables Vol C Tables 4.2.6.8 and 6.1.1.4'
H H 0.0000 0.0000 'International Tables Vol C Tables 4.2.6.8 and 6.1.1.4'
N N 0.0061 0.0033 'International Tables Vol C Tables 4.2.6.8 and 6.1.1.4'
O O 0.0106 0.0060 'International Tables Vol C Tables 4.2.6.8 and 6.1.1.4'
Mo Mo -1.6832 0.6857 'International Tables Vol C Tables 4.2.6.8 and 6.1.1.4'

loop_
_geom_angle_atom_site_label_1
_geom_angle_atom_site_label_2
_geom_angle_atom_site_label_3
_geom_angle
O5 Mo1 O6 102.8(2)
O5 Mo1 O3 88.2(2)
O6 Mo1 O3 107.6(2)
O5 Mo1 O1 105.2(2)
O6 Mo1 O1 86.7(2)
O3 Mo1 O1 158.09(18)
O5 Mo1 O2 93.2(2)
O6 Mo1 O2 157.3(2)
O3 Mo1 O2 88.66(19)
O1 Mo1 O2 73.58(17)
O5 Mo1 O4 161.2(2)
O6 Mo1 O4 88.9(2)
O3 Mo1 O4 74.19(18)
O1 Mo1 O4 89.90(18)
O2 Mo1 O4 80.20(18)
C1 N1 O1 109.5(5)
C3 N3 O3 110.1(5)
N1 O1 Mo1 120.4(3)
C1 O2 Mo1 113.1(4)
N3 O3 Mo1 119.8(4)
C3 O4 Mo1 113.2(4)
N1 C1 O2 123.4(6)
N1 C1 C2 118.0(6)
O2 C1 C2 118.6(6)
N2 C2 C1 109.9(6)
O4 C3 N3 122.5(6)
O4 C3 C4 119.8(6)
N3 C3 C4 117.7(6)
N4 C4 C3 110.0(6)

loop_
_geom_bond_atom_site_label_1
_geom_bond_atom_site_label_2
_geom_bond_distance
Mo1 O5 1.704(5)
Mo1 O6 1.720(5)
Mo1 O3 1.982(4)
Mo1 O1 2.002(4)
Mo1 O2 2.137(4)
Mo1 O4 2.145(4)
N1 C1 1.276(8)
N1 O1 1.421(7)
N2 C2 1.495(9)
N3 C3 1.296(9)
N3 O3 1.427(7)
N4 C4 1.466(10)
O2 C1 1.306(8)
O4 C3 1.288(8)
C1 C2 1.510(9)
C3 C4 1.500(9)
